data_7007849
loop_
_publ_author_name
'Fitchett, Christopher M.'
'Steel, Peter J.'

_publ_section_title
;
 Chiral heterocyclic ligands. XIV. Control of directionality in silver
 coordination polymers through ligand design.
;
_journal_issue 41
_journal_name_full 'Dalton transactions (Cambridge, England : 2003)'
_journal_page_first 4886
_journal_page_last 4888
_journal_paper_doi 10.1039/b611622c
_journal_year 2006
_chemical_absolute_configuration ad
_chemical_formula_sum 'C20 H28 Ag N3 O4'
_chemical_formula_weight 482.32
_chemical_name_common Cmpd5
_chemical_name_systematic
;
?
;
_space_group_IT_number 19
_symmetry_cell_setting orthorhombic
_symmetry_space_group_name_Hall 'P 2ac 2ab'
_symmetry_space_group_name_H-M 'P 21 21 21'
_atom_sites_solution_hydrogens geom
_atom_sites_solution_primary direct
_atom_sites_solution_secondary difmap
_audit_creation_method SHELXL-97
_cell_angle_alpha 90.00
_cell_angle_beta 90.00
_cell_angle_gamma 90.00
_cell_formula_units_Z 8
_cell_length_a 13.721(4)
_cell_length_b 14.368(4)
_cell_length_c 22.876(6)
_cell_measurement_temperature 168(2)
_cell_volume 4510(2)
_computing_cell_refinement 'Bruker XSCANS'
_computing_data_collection 'Bruker XSCANS'
_computing_data_reduction 'Bruker SHELXTL'
_computing_molecular_graphics 'Bruker SHELXTL'
_computing_publication_material 'Bruker SHELXTL'
_computing_structure_refinement 'SHELXL-97 (Sheldrick, 1997)'
_computing_structure_solution 'SHELXS-97 (Sheldrick, 1990)'
_diffrn_ambient_temperature 168(2)
_diffrn_measured_fraction_theta_full 0.987
_diffrn_measured_fraction_theta_max 0.987
_diffrn_measurement_device_type CCD
_diffrn_measurement_method '\w scans'
_diffrn_radiation_monochromator graphite
_diffrn_radiation_source 'fine-focus sealed tube'
_diffrn_radiation_type MoK\a
_diffrn_radiation_wavelength 0.71073
_diffrn_reflns_av_R_equivalents 0.0494
_diffrn_reflns_av_sigmaI/netI 0.0345
_diffrn_reflns_limit_h_max 17
_diffrn_reflns_limit_h_min -17
_diffrn_reflns_limit_k_max 18
_diffrn_reflns_limit_k_min -11
_diffrn_reflns_limit_l_max 28
_diffrn_reflns_limit_l_min -28
_diffrn_reflns_number 58511
_diffrn_reflns_theta_full 26.45
_diffrn_reflns_theta_max 26.45
_diffrn_reflns_theta_min 1.67
_exptl_absorpt_coefficient_mu 0.922
_exptl_absorpt_correction_T_max 0.912
_exptl_absorpt_correction_T_min 0.823
_exptl_absorpt_correction_type multi-scan
_exptl_absorpt_process_details 'Blessing Acta Cryst. 1995(A51) 33-38'
_exptl_crystal_colour colourless
_exptl_crystal_density_diffrn 1.421
_exptl_crystal_density_method 'not measured'
_exptl_crystal_description needle
_exptl_crystal_F_000 1984
_exptl_crystal_size_max 0.46
_exptl_crystal_size_mid 0.12
_exptl_crystal_size_min 0.10
_refine_diff_density_max 1.152
_refine_diff_density_min -1.110
_refine_diff_density_rms 0.088
_refine_ls_abs_structure_details 'Flack H D (1983), Acta Cryst. A39, 876-881'
_refine_ls_abs_structure_Flack -0.06(3)
_refine_ls_extinction_method none
_refine_ls_goodness_of_fit_ref 0.999
_refine_ls_hydrogen_treatment constr
_refine_ls_matrix_type full
_refine_ls_number_parameters 547
_refine_ls_number_reflns 9154
_refine_ls_number_restraints 2
_refine_ls_restrained_S_all 1.005
_refine_ls_R_factor_all 0.0672
_refine_ls_R_factor_gt 0.0421
_refine_ls_shift/su_max 0.007
_refine_ls_shift/su_mean 0.000
_refine_ls_structure_factor_coef Fsqd
_refine_ls_weighting_details 'calc w=1/[\s^2^(Fo^2^)+(0.0728P)^2^+1.3177P] where P=(Fo^2^+2Fc^2^)/3'
_refine_ls_weighting_scheme calc
_refine_ls_wR_factor_gt 0.1071
_refine_ls_wR_factor_ref 0.1199
_reflns_number_gt 6966
_reflns_number_total 9154
_reflns_threshold_expression >2sigma(I)
_cod_data_source_file b611622c.txt
_cod_data_source_block 3cf1qr
_cod_depositor_comments
;
The following automatic conversions were performed:
'_symmetry_cell_setting' value 'Orthorhombic' changed to 'orthorhombic'
according to '/home/saulius/struct/CIF-dictionaries/cif_core.dic'
dictionary named 'cif_core.dic' version 2.4.1 from 2010-06-29.

Automatic conversion script
Id: cif_fix_enum 1527 2010-12-29 10:47:43Z saulius 
;
_cod_database_code 7007849

loop_
_symmetry_equiv_pos_as_xyz
'x, y, z'
'-x+1/2, -y, z+1/2'
'-x, y+1/2, -z+1/2'
'x+1/2, -y+1/2, -z'

loop_
_atom_site_label
_atom_site_type_symbol
_atom_site_fract_x
_atom_site_fract_y
_atom_site_fract_z
_atom_site_U_iso_or_equiv
_atom_site_adp_type
_atom_site_occupancy
_atom_site_symmetry_multiplicity
_atom_site_calc_flag
_atom_site_refinement_flags
_atom_site_disorder_assembly
_atom_site_disorder_group
Ag1 Ag 0.65378(3) 0.28347(2) 0.002834(14) 0.03686(11) Uani 1 1 d . . .
Ag2 Ag 0.64583(3) 0.78330(3) -0.006714(17) 0.04632(13) Uani 1 1 d . . .
N1 N 0.6337(3) 0.4350(3) 0.00549(17) 0.0304(9) Uani 1 1 d . . .
C2 C 0.6706(4) 0.4876(3) 0.04869(18) 0.0277(11) Uani 1 1 d . . .
C3 C 0.7221(4) 0.4596(3) 0.10447(19) 0.0322(11) Uani 1 1 d . . .
H3A H 0.7077 0.3956 0.1192 0.039 Uiso 1 1 calc R . .
C4 C 0.8321(4) 0.4822(3) 0.0933(2) 0.0368(11) Uani 1 1 d . . .
H4A H 0.8733 0.4602 0.1260 0.044 Uiso 1 1 calc R . .
H4B H 0.8552 0.4536 0.0565 0.044 Uiso 1 1 calc R . .
C5 C 0.8327(3) 0.5896(3) 0.0892(2) 0.0363(11) Uani 1 1 d . . .
H5A H 0.8539 0.6103 0.0500 0.044 Uiso 1 1 calc R . .
H5B H 0.8768 0.6168 0.1189 0.044 Uiso 1 1 calc R . .
C6 C 0.7240(3) 0.6186(3) 0.10114(18) 0.0283(10) Uani 1 1 d . . .
C7 C 0.6692(4) 0.5853(3) 0.04683(18) 0.0283(10) Uani 1 1 d . . .
C8 C 0.6912(3) 0.5418(3) 0.14560(18) 0.0303(10) Uani 1 1 d . . .
C9 C 0.7477(4) 0.5421(3) 0.20399(19) 0.0414(12) Uani 1 1 d . . .
H9A H 0.7269 0.5954 0.2276 0.062 Uiso 1 1 calc R . .
H9B H 0.8178 0.5469 0.1961 0.062 Uiso 1 1 calc R . .
H9C H 0.7344 0.4843 0.2253 0.062 Uiso 1 1 calc R . .
C10 C 0.5826(4) 0.5428(4) 0.1594(2) 0.0451(13) Uani 1 1 d . . .
H10A H 0.5678 0.5958 0.1849 0.068 Uiso 1 1 calc R . .
H10B H 0.5647 0.4848 0.1793 0.068 Uiso 1 1 calc R . .
H10C H 0.5454 0.5484 0.1230 0.068 Uiso 1 1 calc R . .
C11 C 0.7104(4) 0.7191(3) 0.11977(19) 0.0382(11) Uani 1 1 d . . .
H11A H 0.6411 0.7311 0.1268 0.057 Uiso 1 1 calc R . .
H11B H 0.7341 0.7605 0.0888 0.057 Uiso 1 1 calc R . .
H11C H 0.7472 0.7306 0.1558 0.057 Uiso 1 1 calc R . .
N12 N 0.6296(2) 0.6332(2) 0.00254(17) 0.0271(8) Uani 1 1 d . . .
C13 C 0.5885(4) 0.5794(3) -0.03959(18) 0.0278(10) Uani 1 1 d . . .
C14 C 0.5920(4) 0.4830(3) -0.0378(2) 0.0276(11) Uani 1 1 d . . .
C15 C 0.5394(3) 0.4489(3) -0.0917(2) 0.0324(11) Uani 1 1 d . . .
H15A H 0.5564 0.3844 -0.1046 0.039 Uiso 1 1 calc R . .
C16 C 0.4293(4) 0.4658(3) -0.0779(2) 0.0427(12) Uani 1 1 d . . .
H16A H 0.3869 0.4387 -0.1085 0.051 Uiso 1 1 calc R . .
H16B H 0.4111 0.4395 -0.0394 0.051 Uiso 1 1 calc R . .
C17 C 0.4232(4) 0.5743(3) -0.0777(2) 0.0433(13) Uani 1 1 d . . .
H17A H 0.4032 0.5977 -0.0387 0.052 Uiso 1 1 calc R . .
H17B H 0.3761 0.5967 -0.1073 0.052 Uiso 1 1 calc R . .
C18 C 0.5290(3) 0.6067(3) -0.09291(19) 0.0328(11) Uani 1 1 d . . .
C19 C 0.5632(3) 0.5271(3) -0.13584(19) 0.0304(10) Uani 1 1 d . . .
C20 C 0.5039(4) 0.5224(4) -0.1933(2) 0.0476(13) Uani 1 1 d . . .
H20A H 0.5292 0.4719 -0.2178 0.071 Uiso 1 1 calc R . .
H20B H 0.5098 0.5816 -0.2142 0.071 Uiso 1 1 calc R . .
H20C H 0.4353 0.5105 -0.1842 0.071 Uiso 1 1 calc R . .
C21 C 0.6708(4) 0.5329(4) -0.1521(2) 0.0407(12) Uani 1 1 d . . .
H21A H 0.6872 0.4818 -0.1787 0.061 Uiso 1 1 calc R . .
H21B H 0.7105 0.5280 -0.1166 0.061 Uiso 1 1 calc R . .
H21C H 0.6838 0.5925 -0.1713 0.061 Uiso 1 1 calc R . .
C22 C 0.5354(4) 0.7070(3) -0.1138(2) 0.0400(12) Uani 1 1 d . . .
H22A H 0.5115 0.7486 -0.0830 0.060 Uiso 1 1 calc R . .
H22B H 0.4953 0.7147 -0.1490 0.060 Uiso 1 1 calc R . .
H22C H 0.6033 0.7223 -0.1229 0.060 Uiso 1 1 calc R . .
N1' N 0.6298(3) -0.0669(3) -0.00860(17) 0.0319(9) Uani 1 1 d . . .
C2' C 0.6571(4) -0.0151(3) -0.05468(19) 0.0301(10) Uani 1 1 d . . .
C3' C 0.6885(4) -0.0452(3) -0.11438(19) 0.0344(12) Uani 1 1 d . . .
H3'A H 0.7137 -0.1103 -0.1174 0.041 Uiso 1 1 calc R . .
C4' C 0.5999(4) -0.0213(3) -0.1545(2) 0.0424(12) Uani 1 1 d . . .
H4'A H 0.6096 -0.0456 -0.1946 0.051 Uiso 1 1 calc R . .
H4'B H 0.5385 -0.0468 -0.1384 0.051 Uiso 1 1 calc R . .
C5' C 0.5993(4) 0.0864(3) -0.1539(2) 0.0381(12) Uani 1 1 d . . .
H5'A H 0.5378 0.1104 -0.1370 0.046 Uiso 1 1 calc R . .
H5'B H 0.6069 0.1116 -0.1939 0.046 Uiso 1 1 calc R . .
C6' C 0.6880(3) 0.1135(3) -0.11492(19) 0.0307(11) Uani 1 1 d . . .
C7' C 0.6581(3) 0.0818(3) -0.05373(17) 0.0266(9) Uani 1 1 d . . .
C8' C 0.7625(4) 0.0327(3) -0.1294(2) 0.0370(11) Uani 1 1 d . . .
C9' C 0.7977(4) 0.0312(4) -0.1940(2) 0.0552(15) Uani 1 1 d . . .
H9'A H 0.8436 -0.0203 -0.1996 0.083 Uiso 1 1 calc R . .
H9'B H 0.8301 0.0902 -0.2032 0.083 Uiso 1 1 calc R . .
H9'C H 0.7415 0.0228 -0.2199 0.083 Uiso 1 1 calc R . .
C10' C 0.8519(4) 0.0317(4) -0.0900(2) 0.0545(15) Uani 1 1 d . . .
H10D H 0.8950 -0.0194 -0.1017 0.082 Uiso 1 1 calc R . .
H10E H 0.8315 0.0228 -0.0494 0.082 Uiso 1 1 calc R . .
H10F H 0.8867 0.0909 -0.0937 0.082 Uiso 1 1 calc R . .
C11' C 0.7237(4) 0.2127(4) -0.12222(19) 0.0441(13) Uani 1 1 d . . .
H11D H 0.6716 0.2561 -0.1114 0.066 Uiso 1 1 calc R . .
H11E H 0.7424 0.2232 -0.1630 0.066 Uiso 1 1 calc R . .
H11F H 0.7803 0.2231 -0.0969 0.066 Uiso 1 1 calc R . .
N12' N 0.6318(2) 0.1325(2) -0.00550(16) 0.0246(8) Uani 1 1 d . . .
C13' C 0.6022(3) 0.0804(3) 0.03916(19) 0.0256(10) Uani 1 1 d . . .
C14' C 0.6015(4) -0.0173(3) 0.0390(2) 0.0294(11) Uani 1 1 d . . .
C15' C 0.5668(3) -0.0508(3) 0.09728(19) 0.0317(11) Uani 1 1 d . . .
H15B H 0.5411 -0.1159 0.0985 0.038 Uiso 1 1 calc R . .
C16' C 0.6510(4) -0.0283(3) 0.1405(2) 0.0370(11) Uani 1 1 d . . .
H16C H 0.6379 -0.0548 0.1797 0.044 Uiso 1 1 calc R . .
H16D H 0.7139 -0.0529 0.1259 0.044 Uiso 1 1 calc R . .
C17' C 0.6518(4) 0.0791(3) 0.14237(19) 0.0352(11) Uani 1 1 d . . .
H17C H 0.7150 0.1039 0.1284 0.042 Uiso 1 1 calc R . .
H17D H 0.6399 0.1019 0.1826 0.042 Uiso 1 1 calc R . .
C18' C 0.5668(3) 0.1089(3) 0.10047(18) 0.0276(10) Uani 1 1 d . . .
C19' C 0.4912(4) 0.0283(3) 0.1112(2) 0.0361(11) Uani 1 1 d . . .
C20' C 0.4531(4) 0.0259(4) 0.1746(2) 0.0481(13) Uani 1 1 d . . .
H20D H 0.4066 -0.0254 0.1789 0.072 Uiso 1 1 calc R . .
H20E H 0.4205 0.0849 0.1836 0.072 Uiso 1 1 calc R . .
H20F H 0.5078 0.0167 0.2015 0.072 Uiso 1 1 calc R . .
C21' C 0.4051(4) 0.0281(4) 0.0694(3) 0.0499(14) Uani 1 1 d . . .
H21D H 0.3621 -0.0244 0.0787 0.075 Uiso 1 1 calc R . .
H21E H 0.4288 0.0219 0.0292 0.075 Uiso 1 1 calc R . .
H21F H 0.3689 0.0865 0.0734 0.075 Uiso 1 1 calc R . .
C22' C 0.5318(4) 0.2076(3) 0.10791(19) 0.0367(11) Uani 1 1 d . . .
H22D H 0.4780 0.2195 0.0807 0.055 Uiso 1 1 calc R . .
H22E H 0.5854 0.2507 0.0998 0.055 Uiso 1 1 calc R . .
H22F H 0.5090 0.2167 0.1481 0.055 Uiso 1 1 calc R . .
N10 N 0.3632(4) 0.7451(3) 0.0647(2) 0.0539(13) Uani 1 1 d . . .
O11 O 0.3399(4) 0.7342(4) 0.0122(2) 0.0989(17) Uani 1 1 d . . .
O12 O 0.2954(3) 0.7602(4) 0.0991(2) 0.0820(15) Uani 1 1 d . . .
O13 O 0.4476(3) 0.7366(4) 0.0819(2) 0.0902(16) Uani 1 1 d . . .
N20 N 0.8653(3) 0.2576(3) 0.0529(2) 0.0427(11) Uani 1 1 d . . .
O21 O 0.8483(3) 0.2660(4) -0.00060(16) 0.0688(12) Uani 1 1 d . . .
O22 O 0.7947(3) 0.2478(2) 0.08704(16) 0.0507(10) Uani 1 1 d . . .
O23 O 0.9503(3) 0.2603(3) 0.0724(2) 0.0632(12) Uani 1 1 d . . .
O1A O 0.5674(13) -0.2330(9) -0.2953(7) 0.082(7) Uani 0.41(2) 1 d P A 1
O1B O 0.6323(13) -0.3006(8) -0.2959(5) 0.076(6) Uani 0.342(13) 1 d P B 2
O1C O 0.6475(19) -0.2240(11) -0.2725(5) 0.079(8) Uani 0.32(2) 1 d P C 3
O2A O 0.4754(19) -0.225(2) 0.1985(19) 0.076(15) Uani 0.18(2) 1 d P D 1
O2B O 0.4124(12) -0.2970(11) 0.2159(5) 0.058(7) Uani 0.309(18) 1 d P E 2
O2C O 0.415(3) -0.2246(14) 0.2311(6) 0.225(13) Uani 0.58(3) 1 d P F 3

loop_
_atom_site_aniso_label
_atom_site_aniso_U_11
_atom_site_aniso_U_22
_atom_site_aniso_U_33
_atom_site_aniso_U_23
_atom_site_aniso_U_13
_atom_site_aniso_U_12
Ag1 0.0586(2) 0.01755(19) 0.0344(2) -0.00026(17) 0.0023(2) -0.00235(17)
Ag2 0.0845(3) 0.0173(2) 0.0372(2) -0.00017(18) -0.0130(2) -0.00015(19)
N1 0.042(2) 0.020(2) 0.029(2) -0.0005(17) 0.003(2) -0.0032(16)
C2 0.038(3) 0.023(2) 0.022(2) 0.0020(16) -0.002(2) -0.004(2)
C3 0.044(3) 0.023(2) 0.030(2) 0.0031(18) 0.000(2) -0.001(2)
C4 0.038(3) 0.033(2) 0.040(3) 0.002(2) 0.002(2) 0.006(2)
C5 0.033(3) 0.034(2) 0.042(3) -0.001(2) 0.006(2) -0.002(2)
C6 0.036(3) 0.021(2) 0.028(2) -0.0031(17) -0.004(2) 0.0022(19)
C7 0.034(3) 0.025(2) 0.025(2) -0.0021(17) -0.001(2) -0.001(2)
C8 0.033(3) 0.033(3) 0.025(2) 0.0028(18) -0.0019(19) -0.003(2)
C9 0.053(3) 0.042(3) 0.029(2) -0.001(2) -0.008(2) 0.004(2)
C10 0.046(3) 0.055(4) 0.035(3) 0.003(3) -0.001(2) -0.004(3)
C11 0.052(3) 0.029(3) 0.034(2) -0.006(2) -0.010(2) 0.005(3)
N12 0.037(2) 0.020(2) 0.024(2) -0.0017(17) -0.007(2) 0.0024(14)
C13 0.034(3) 0.027(3) 0.023(2) -0.0023(19) 0.005(2) 0.002(2)
C14 0.032(3) 0.025(3) 0.025(3) 0.001(2) -0.005(2) 0.000(2)
C15 0.037(3) 0.027(3) 0.033(3) -0.0059(19) 0.002(2) -0.001(2)
C16 0.040(3) 0.044(3) 0.044(3) -0.007(2) 0.001(2) -0.012(2)
C17 0.032(3) 0.040(3) 0.058(3) -0.006(2) 0.001(2) 0.006(2)
C18 0.037(3) 0.032(3) 0.030(2) -0.0007(19) -0.005(2) 0.000(2)
C19 0.032(3) 0.034(3) 0.025(2) -0.0044(18) -0.006(2) 0.000(2)
C20 0.056(4) 0.054(3) 0.034(3) 0.000(2) -0.015(2) 0.004(3)
C21 0.040(3) 0.047(3) 0.035(3) -0.003(2) 0.005(2) 0.004(3)
C22 0.049(3) 0.030(3) 0.041(3) 0.008(2) -0.017(2) 0.006(2)
N1' 0.050(2) 0.0170(19) 0.029(2) -0.0001(16) 0.005(2) -0.0014(16)
C2' 0.038(3) 0.024(2) 0.029(2) -0.0019(17) -0.002(2) 0.004(2)
C3' 0.042(3) 0.034(3) 0.027(2) -0.0037(19) 0.005(2) 0.008(2)
C4' 0.052(3) 0.041(3) 0.034(3) -0.006(2) 0.000(2) -0.004(3)
C5' 0.050(3) 0.038(3) 0.026(2) 0.001(2) -0.005(2) 0.003(3)
C6' 0.031(3) 0.036(3) 0.025(2) 0.0034(18) 0.0015(19) -0.003(2)
C7' 0.026(2) 0.025(2) 0.028(2) -0.0029(17) 0.003(2) 0.001(2)
C8' 0.036(3) 0.044(3) 0.031(2) -0.006(2) 0.008(2) 0.001(2)
C9' 0.060(4) 0.064(4) 0.042(3) -0.011(3) 0.017(3) 0.002(3)
C10' 0.031(3) 0.072(4) 0.060(3) -0.012(3) 0.002(3) 0.007(3)
C11' 0.061(3) 0.038(3) 0.034(2) 0.004(2) 0.010(2) -0.018(3)
N12' 0.0288(19) 0.0203(19) 0.025(2) 0.0037(16) -0.0022(19) 0.0029(14)
C13' 0.025(2) 0.022(3) 0.030(2) -0.0020(19) 0.002(2) 0.000(2)
C14' 0.039(3) 0.020(3) 0.029(3) 0.000(2) 0.001(2) -0.001(2)
C15' 0.041(3) 0.031(3) 0.023(2) 0.0043(18) 0.001(2) -0.004(2)
C16' 0.044(3) 0.036(3) 0.031(2) 0.0046(19) -0.002(2) 0.002(3)
C17' 0.039(3) 0.037(3) 0.029(2) -0.0024(19) 0.000(2) 0.002(2)
C18' 0.032(3) 0.028(2) 0.022(2) -0.0036(17) 0.0013(19) -0.0017(19)
C19' 0.033(3) 0.042(3) 0.034(3) 0.007(2) 0.007(2) -0.004(2)
C20' 0.050(3) 0.057(3) 0.038(3) 0.006(2) 0.009(3) -0.006(3)
C21' 0.039(3) 0.059(4) 0.051(3) 0.009(3) -0.001(3) -0.010(3)
C22' 0.043(3) 0.033(3) 0.033(2) -0.003(2) 0.009(2) 0.002(2)
N10 0.073(4) 0.033(3) 0.055(3) -0.004(2) 0.000(3) 0.002(2)
O11 0.119(4) 0.111(4) 0.068(3) -0.013(3) -0.004(3) 0.045(3)
O12 0.068(3) 0.097(4) 0.081(3) -0.013(3) 0.017(3) -0.011(3)
O13 0.045(3) 0.095(4) 0.131(4) -0.016(3) -0.015(3) 0.002(3)
N20 0.043(3) 0.023(2) 0.061(3) 0.0030(18) -0.001(2) -0.0007(17)
O21 0.067(3) 0.089(3) 0.050(2) 0.010(2) 0.003(2) -0.011(2)
O22 0.044(2) 0.050(2) 0.058(2) 0.0008(18) 0.0106(19) 0.0016(17)
O23 0.038(2) 0.046(2) 0.105(3) 0.004(2) -0.013(2) -0.0010(18)
O1A 0.079(12) 0.068(10) 0.098(11) -0.014(7) 0.047(10) -0.014(8)
O1B 0.151(16) 0.031(8) 0.046(7) 0.007(5) -0.003(8) 0.009(8)
O1C 0.13(2) 0.075(11) 0.035(7) -0.025(6) 0.017(9) -0.037(11)
O2A 0.066(19) 0.07(2) 0.09(3) -0.011(17) 0.004(14) 0.035(15)
O2B 0.102(13) 0.022(10) 0.050(8) 0.006(5) 0.013(7) 0.038(8)
O2C 0.51(4) 0.108(14) 0.053(7) 0.037(8) 0.001(14) -0.013(18)

loop_
_atom_type_symbol
_atom_type_description
_atom_type_scat_dispersion_real
_atom_type_scat_dispersion_imag
_atom_type_scat_source
C C 0.0033 0.0016 'International Tables Vol C Tables 4.2.6.8 and 6.1.1.4'
H H 0.0000 0.0000 'International Tables Vol C Tables 4.2.6.8 and 6.1.1.4'
N N 0.0061 0.0033 'International Tables Vol C Tables 4.2.6.8 and 6.1.1.4'
O O 0.0106 0.0060 'International Tables Vol C Tables 4.2.6.8 and 6.1.1.4'
Ag Ag -0.8971 1.1015 'International Tables Vol C Tables 4.2.6.8 and 6.1.1.4'

loop_
_geom_angle_atom_site_label_1
_geom_angle_atom_site_label_2
_geom_angle_atom_site_label_3
_geom_angle
_geom_angle_site_symmetry_1
_geom_angle_site_symmetry_3
_geom_angle_publ_flag
N1 Ag1 N12' 164.53(12) . . ?
N1' Ag2 N12 167.49(13) 1_565 . ?
C14 N1 C2 114.6(4) . . ?
C14 N1 Ag1 123.1(3) . . ?
C2 N1 Ag1 122.1(3) . . ?
N1 C2 C7 122.3(4) . . ?
N1 C2 C3 130.3(4) . . ?
C7 C2 C3 107.3(4) . . ?
C2 C3 C4 104.9(4) . . ?
C2 C3 C8 100.4(3) . . ?
C4 C3 C8 101.7(3) . . ?
C5 C4 C3 102.8(4) . . ?
C4 C5 C6 104.4(4) . . ?
C11 C6 C7 117.8(4) . . ?
C11 C6 C8 116.9(4) . . ?
C7 C6 C8 99.5(3) . . ?
C11 C6 C5 114.7(4) . . ?
C7 C6 C5 104.1(4) . . ?
C8 C6 C5 101.4(3) . . ?
N12 C7 C2 122.9(4) . . ?
N12 C7 C6 130.7(4) . . ?
C2 C7 C6 106.4(4) . . ?
C10 C8 C9 108.2(4) . . ?
C10 C8 C6 114.2(4) . . ?
C9 C8 C6 114.5(4) . . ?
C10 C8 C3 113.3(4) . . ?
C9 C8 C3 112.6(4) . . ?
C6 C8 C3 93.6(3) . . ?
C7 N12 C13 114.4(4) . . ?
C7 N12 Ag2 122.8(3) . . ?
C13 N12 Ag2 122.5(3) . . ?
N12 C13 C14 122.2(4) . . ?
N12 C13 C18 130.3(4) . . ?
C14 C13 C18 107.5(4) . . ?
N1 C14 C13 123.5(4) . . ?
N1 C14 C15 130.0(4) . . ?
C13 C14 C15 106.5(4) . . ?
C14 C15 C19 101.3(4) . . ?
C14 C15 C16 104.3(4) . . ?
C19 C15 C16 102.9(4) . . ?
C17 C16 C15 102.0(4) . . ?
C16 C17 C18 104.3(4) . . ?
C13 C18 C22 117.8(4) . . ?
C13 C18 C17 104.0(4) . . ?
C22 C18 C17 113.9(4) . . ?
C13 C18 C19 98.8(3) . . ?
C22 C18 C19 118.3(4) . . ?
C17 C18 C19 101.5(4) . . ?
C21 C19 C15 113.8(4) . . ?
C21 C19 C20 107.7(4) . . ?
C15 C19 C20 114.3(4) . . ?
C21 C19 C18 113.5(4) . . ?
C15 C19 C18 93.3(3) . . ?
C20 C19 C18 113.9(4) . . ?
C2' N1' C14' 114.8(4) . . ?
C2' N1' Ag2 122.5(3) . 1_545 ?
C14' N1' Ag2 122.3(3) . 1_545 ?
N1' C2' C7' 123.0(4) . . ?
N1' C2' C3' 129.5(4) . . ?
C7' C2' C3' 107.5(4) . . ?
C2' C3' C8' 100.5(4) . . ?
C2' C3' C4' 104.4(4) . . ?
C8' C3' C4' 102.8(4) . . ?
C5' C4' C3' 102.6(4) . . ?
C4' C5' C6' 104.5(4) . . ?
C11' C6' C7' 117.9(4) . . ?
C11' C6' C5' 115.1(4) . . ?
C7' C6' C5' 103.8(4) . . ?
C11' C6' C8' 117.3(4) . . ?
C7' C6' C8' 98.4(3) . . ?
C5' C6' C8' 101.7(4) . . ?
N12' C7' C2' 122.8(4) . . ?
N12' C7' C6' 130.5(4) . . ?
C2' C7' C6' 106.7(4) . . ?
C10' C8' C3' 113.0(4) . . ?
C10' C8' C9' 108.2(4) . . ?
C3' C8' C9' 113.8(4) . . ?
C10' C8' C6' 113.9(4) . . ?
C3' C8' C6' 93.5(3) . . ?
C9' C8' C6' 114.2(4) . . ?
C13' N12' C7' 113.6(4) . . ?
C13' N12' Ag1 122.0(3) . . ?
C7' N12' Ag1 123.9(3) . . ?
N12' C13' C14' 124.2(4) . . ?
N12' C13' C18' 130.3(4) . . ?
C14' C13' C18' 105.4(4) . . ?
N1' C14' C13' 121.6(4) . . ?
N1' C14' C15' 129.6(4) . . ?
C13' C14' C15' 108.8(4) . . ?
C14' C15' C16' 105.2(4) . . ?
C14' C15' C19' 99.1(4) . . ?
C16' C15' C19' 102.2(4) . . ?
C17' C16' C15' 103.3(4) . . ?
C16' C17' C18' 104.5(4) . . ?
C22' C18' C13' 117.0(4) . . ?
C22' C18' C17' 115.2(4) . . ?
C13' C18' C17' 104.5(4) . . ?
C22' C18' C19' 117.6(4) . . ?
C13' C18' C19' 98.9(3) . . ?
C17' C18' C19' 101.2(3) . . ?
C21' C19' C20' 109.1(4) . . ?
C21' C19' C15' 112.5(4) . . ?
C20' C19' C15' 113.5(4) . . ?
C21' C19' C18' 114.6(4) . . ?
C20' C19' C18' 112.8(4) . . ?
C15' C19' C18' 93.8(3) . . ?
O13 N10 O12 121.4(5) . . ?
O13 N10 O11 122.3(6) . . ?
O12 N10 O11 116.2(6) . . ?
O23 N20 O22 120.3(5) . . ?
O23 N20 O21 121.3(5) . . ?
O22 N20 O21 118.4(4) . . ?

loop_
_geom_bond_atom_site_label_1
_geom_bond_atom_site_label_2
_geom_bond_distance
_geom_bond_site_symmetry_2
_geom_bond_publ_flag
Ag1 N1 2.195(4) . ?
Ag1 N12' 2.199(4) . ?
Ag2 N1' 2.165(4) 1_565 ?
Ag2 N12 2.178(4) . ?
N1 C14 1.336(6) . ?
N1 C2 1.343(5) . ?
C2 C7 1.404(6) . ?
C2 C3 1.513(6) . ?
C3 C4 1.565(7) . ?
C3 C8 1.568(6) . ?
C4 C5 1.545(6) . ?
C5 C6 1.573(6) . ?
C6 C11 1.516(6) . ?
C6 C7 1.530(6) . ?
C6 C8 1.567(6) . ?
C7 N12 1.340(5) . ?
C8 C10 1.523(7) . ?
C8 C9 1.545(6) . ?
N12 C13 1.358(5) . ?
C13 C14 1.387(6) . ?
C13 C18 1.519(6) . ?
C14 C15 1.510(6) . ?
C15 C19 1.546(6) . ?
C15 C16 1.562(7) . ?
C16 C17 1.561(7) . ?
C17 C18 1.565(7) . ?
C18 C22 1.520(6) . ?
C18 C19 1.579(6) . ?
C19 C21 1.524(7) . ?
C19 C20 1.547(6) . ?
N1' C2' 1.343(6) . ?
N1' C14' 1.358(6) . ?
N1' Ag2 2.165(4) 1_545 ?
C2' C7' 1.392(6) . ?
C2' C3' 1.496(6) . ?
C3' C8' 1.550(7) . ?
C3' C4' 1.562(7) . ?
C4' C5' 1.548(6) . ?
C5' C6' 1.558(6) . ?
C6' C11' 1.517(6) . ?
C6' C7' 1.528(6) . ?
C6' C8' 1.582(6) . ?
C7' N12' 1.370(5) . ?
C8' C10' 1.521(7) . ?
C8' C9' 1.556(6) . ?
N12' C13' 1.330(5) . ?
C13' C14' 1.405(6) . ?
C13' C18' 1.539(6) . ?
C14' C15' 1.495(6) . ?
C15' C16' 1.555(6) . ?
C15' C19' 1.572(7) . ?
C16' C17' 1.544(6) . ?
C17' C18' 1.568(6) . ?
C18' C22' 1.507(6) . ?
C18' C19' 1.573(6) . ?
C19' C21' 1.521(7) . ?
C19' C20' 1.541(6) . ?
N10 O13 1.230(6) . ?
N10 O12 1.239(6) . ?
N10 O11 1.251(6) . ?
N20 O23 1.249(5) . ?
N20 O22 1.252(5) . ?
N20 O21 1.252(5) . ?

loop_
_geom_torsion_atom_site_label_1
_geom_torsion_atom_site_label_2
_geom_torsion_atom_site_label_3
_geom_torsion_atom_site_label_4
_geom_torsion
_geom_torsion_site_symmetry_1
_geom_torsion_site_symmetry_2
_geom_torsion_site_symmetry_3
_geom_torsion_site_symmetry_4
_geom_torsion_publ_flag
N12' Ag1 N1 C14 -51.5(7) . . . . ?
N12' Ag1 N1 C2 134.7(5) . . . . ?
C14 N1 C2 C7 -2.8(7) . . . . ?
Ag1 N1 C2 C7 171.5(4) . . . . ?
C14 N1 C2 C3 179.6(5) . . . . ?
Ag1 N1 C2 C3 -6.1(7) . . . . ?
N1 C2 C3 C4 105.2(6) . . . . ?
C7 C2 C3 C4 -72.6(5) . . . . ?
N1 C2 C3 C8 -149.6(5) . . . . ?
C7 C2 C3 C8 32.5(5) . . . . ?
C2 C3 C4 C5 66.8(4) . . . . ?
C8 C3 C4 C5 -37.4(4) . . . . ?
C3 C4 C5 C6 2.4(5) . . . . ?
C4 C5 C6 C11 160.3(4) . . . . ?
C4 C5 C6 C7 -69.6(4) . . . . ?
C4 C5 C6 C8 33.3(4) . . . . ?
N1 C2 C7 N12 1.1(8) . . . . ?
C3 C2 C7 N12 179.2(4) . . . . ?
N1 C2 C7 C6 -175.9(4) . . . . ?
C3 C2 C7 C6 2.1(5) . . . . ?
C11 C6 C7 N12 20.0(7) . . . . ?
C8 C6 C7 N12 147.3(5) . . . . ?
C5 C6 C7 N12 -108.3(5) . . . . ?
C11 C6 C7 C2 -163.3(4) . . . . ?
C8 C6 C7 C2 -36.0(5) . . . . ?
C5 C6 C7 C2 68.4(5) . . . . ?
C11 C6 C8 C10 62.7(5) . . . . ?
C7 C6 C8 C10 -65.2(4) . . . . ?
C5 C6 C8 C10 -171.8(4) . . . . ?
C11 C6 C8 C9 -62.8(5) . . . . ?
C7 C6 C8 C9 169.3(4) . . . . ?
C5 C6 C8 C9 62.8(5) . . . . ?
C11 C6 C8 C3 -179.7(4) . . . . ?
C7 C6 C8 C3 52.4(4) . . . . ?
C5 C6 C8 C3 -54.2(4) . . . . ?
C2 C3 C8 C10 66.8(5) . . . . ?
C4 C3 C8 C10 174.6(4) . . . . ?
C2 C3 C8 C9 -169.9(4) . . . . ?
C4 C3 C8 C9 -62.2(5) . . . . ?
C2 C3 C8 C6 -51.5(4) . . . . ?
C4 C3 C8 C6 56.3(4) . . . . ?
C2 C7 N12 C13 1.9(7) . . . . ?
C6 C7 N12 C13 178.2(4) . . . . ?
C2 C7 N12 Ag2 -170.8(4) . . . . ?
C6 C7 N12 Ag2 5.4(7) . . . . ?
N1' Ag2 N12 C7 -102.4(7) 1_565 . . . ?
N1' Ag2 N12 C13 85.4(7) 1_565 . . . ?
C7 N12 C13 C14 -3.1(7) . . . . ?
Ag2 N12 C13 C14 169.6(4) . . . . ?
C7 N12 C13 C18 173.6(4) . . . . ?
Ag2 N12 C13 C18 -13.6(7) . . . . ?
C2 N1 C14 C13 1.6(7) . . . . ?
Ag1 N1 C14 C13 -172.6(4) . . . . ?
C2 N1 C14 C15 -177.0(5) . . . . ?
Ag1 N1 C14 C15 8.8(7) . . . . ?
N12 C13 C14 N1 1.5(8) . . . . ?
C18 C13 C14 N1 -175.9(4) . . . . ?
N12 C13 C14 C15 -179.7(4) . . . . ?
C18 C13 C14 C15 2.9(5) . . . . ?
N1 C14 C15 C19 -148.8(5) . . . . ?
C13 C14 C15 C19 32.4(5) . . . . ?
N1 C14 C15 C16 104.5(6) . . . . ?
C13 C14 C15 C16 -74.2(5) . . . . ?
C14 C15 C16 C17 68.2(5) . . . . ?
C19 C15 C16 C17 -37.2(5) . . . . ?
C15 C16 C17 C18 1.5(5) . . . . ?
N12 C13 C18 C22 18.2(7) . . . . ?
C14 C13 C18 C22 -164.7(5) . . . . ?
N12 C13 C18 C17 -109.0(5) . . . . ?
C14 C13 C18 C17 68.2(5) . . . . ?
N12 C13 C18 C19 146.8(5) . . . . ?
C14 C13 C18 C19 -36.1(5) . . . . ?
C16 C17 C18 C13 -68.6(5) . . . . ?
C16 C17 C18 C22 161.9(4) . . . . ?
C16 C17 C18 C19 33.6(5) . . . . ?
C14 C15 C19 C21 66.3(5) . . . . ?
C16 C15 C19 C21 174.0(4) . . . . ?
C14 C15 C19 C20 -169.4(4) . . . . ?
C16 C15 C19 C20 -61.7(5) . . . . ?
C14 C15 C19 C18 -51.3(4) . . . . ?
C16 C15 C19 C18 56.4(4) . . . . ?
C13 C18 C19 C21 -65.8(5) . . . . ?
C22 C18 C19 C21 62.5(5) . . . . ?
C17 C18 C19 C21 -172.1(4) . . . . ?
C13 C18 C19 C15 52.0(4) . . . . ?
C22 C18 C19 C15 -179.7(4) . . . . ?
C17 C18 C19 C15 -54.4(4) . . . . ?
C13 C18 C19 C20 170.4(4) . . . . ?
C22 C18 C19 C20 -61.2(6) . . . . ?
C17 C18 C19 C20 64.1(5) . . . . ?
C14' N1' C2' C7' 1.1(8) . . . . ?
Ag2 N1' C2' C7' -172.0(4) 1_545 . . . ?
C14' N1' C2' C3' -177.4(5) . . . . ?
Ag2 N1' C2' C3' 9.5(8) 1_545 . . . ?
N1' C2' C3' C8' -147.6(5) . . . . ?
C7' C2' C3' C8' 33.7(5) . . . . ?
N1' C2' C3' C4' 106.2(6) . . . . ?
C7' C2' C3' C4' -72.5(5) . . . . ?
C2' C3' C4' C5' 68.0(5) . . . . ?
C8' C3' C4' C5' -36.5(5) . . . . ?
C3' C4' C5' C6' 1.2(5) . . . . ?
C4' C5' C6' C11' 161.4(4) . . . . ?
C4' C5' C6' C7' -68.2(5) . . . . ?
C4' C5' C6' C8' 33.5(5) . . . . ?
N1' C2' C7' N12' 0.4(8) . . . . ?
C3' C2' C7' N12' 179.2(4) . . . . ?
N1' C2' C7' C6' -177.1(5) . . . . ?
C3' C2' C7' C6' 1.7(6) . . . . ?
C11' C6' C7' N12' 20.3(7) . . . . ?
C5' C6' C7' N12' -108.3(5) . . . . ?
C8' C6' C7' N12' 147.4(5) . . . . ?
C11' C6' C7' C2' -162.5(5) . . . . ?
C5' C6' C7' C2' 68.9(5) . . . . ?
C8' C6' C7' C2' -35.4(5) . . . . ?
C2' C3' C8' C10' 65.5(5) . . . . ?
C4' C3' C8' C10' 173.0(4) . . . . ?
C2' C3' C8' C9' -170.6(4) . . . . ?
C4' C3' C8' C9' -63.1(5) . . . . ?
C2' C3' C8' C6' -52.3(4) . . . . ?
C4' C3' C8' C6' 55.2(4) . . . . ?
C11' C6' C8' C10' 62.8(5) . . . . ?
C7' C6' C8' C10' -64.7(5) . . . . ?
C5' C6' C8' C10' -170.8(4) . . . . ?
C11' C6' C8' C3' 179.8(4) . . . . ?
C7' C6' C8' C3' 52.3(4) . . . . ?
C5' C6' C8' C3' -53.8(4) . . . . ?
C11' C6' C8' C9' -62.1(6) . . . . ?
C7' C6' C8' C9' 170.4(4) . . . . ?
C5' C6' C8' C9' 64.3(5) . . . . ?
C2' C7' N12' C13' -2.3(7) . . . . ?
C6' C7' N12' C13' 174.6(4) . . . . ?
C2' C7' N12' Ag1 170.1(4) . . . . ?
C6' C7' N12' Ag1 -13.1(7) . . . . ?
N1 Ag1 N12' C13' -86.7(6) . . . . ?
N1 Ag1 N12' C7' 101.6(6) . . . . ?
C7' N12' C13' C14' 2.8(7) . . . . ?
Ag1 N12' C13' C14' -169.7(4) . . . . ?
C7' N12' C13' C18' -180.0(4) . . . . ?
Ag1 N12' C13' C18' 7.5(7) . . . . ?
C2' N1' C14' C13' -0.6(8) . . . . ?
Ag2 N1' C14' C13' 172.5(3) 1_545 . . . ?
C2' N1' C14' C15' 179.9(5) . . . . ?
Ag2 N1' C14' C15' -7.0(7) 1_545 . . . ?
N12' C13' C14' N1' -1.5(8) . . . . ?
C18' C13' C14' N1' -179.3(4) . . . . ?
N12' C13' C14' C15' 178.1(4) . . . . ?
C18' C13' C14' C15' 0.3(5) . . . . ?
N1' C14' C15' C16' 108.7(6) . . . . ?
C13' C14' C15' C16' -70.8(5) . . . . ?
N1' C14' C15' C19' -145.9(5) . . . . ?
C13' C14' C15' C19' 34.5(5) . . . . ?
C14' C15' C16' C17' 67.5(5) . . . . ?
C19' C15' C16' C17' -35.6(4) . . . . ?
C15' C16' C17' C18' 0.6(5) . . . . ?
N12' C13' C18' C22' 20.1(7) . . . . ?
C14' C13' C18' C22' -162.3(4) . . . . ?
N12' C13' C18' C17' -108.5(5) . . . . ?
C14' C13' C18' C17' 69.1(4) . . . . ?
N12' C13' C18' C19' 147.4(5) . . . . ?
C14' C13' C18' C19' -34.9(5) . . . . ?
C16' C17' C18' C22' 162.3(4) . . . . ?
C16' C17' C18' C13' -68.0(4) . . . . ?
C16' C17' C18' C19' 34.4(4) . . . . ?
C14' C15' C19' C21' 65.9(5) . . . . ?
C16' C15' C19' C21' 173.7(4) . . . . ?
C14' C15' C19' C20' -169.6(4) . . . . ?
C16' C15' C19' C20' -61.8(5) . . . . ?
C14' C15' C19' C18' -52.8(4) . . . . ?
C16' C15' C19' C18' 55.1(4) . . . . ?
C22' C18' C19' C21' 62.9(6) . . . . ?
C13' C18' C19' C21' -64.0(5) . . . . ?
C17' C18' C19' C21' -170.8(4) . . . . ?
C22' C18' C19' C20' -62.8(6) . . . . ?
C13' C18' C19' C20' 170.3(4) . . . . ?
C17' C18' C19' C20' 63.5(5) . . . . ?
C22' C18' C19' C15' 179.7(4) . . . . ?
C13' C18' C19' C15' 52.9(4) . . . . ?
C17' C18' C19' C15' -53.9(4) . . . . ?
